data_7115422
loop_
_publ_author_name
'Simanis, Justin A.'
'Law, C. Marshall'
'Woodall, Erica L.'
'Hamaker, Christopher G.'
'Goodell, John R.'
'Mitchell, T. Andrew'

_publ_section_title
;
 Investigation of oxidopyrylium-alkene [5+2] cycloaddition conjugate
 addition cascade (C^3^) sequences
;
_journal_coden_ASTM CHCOFS
_journal_issue 65
_journal_name_full
;
 Chemical Communications (Cambridge, United Kingdom)
;
_journal_page_first 9130
_journal_page_last 9133
_journal_paper_doi 10.1039/c4cc04163a
_journal_volume 50
_journal_year 2014
_chemical_compound_source 'synthesis as described'
_chemical_formula_moiety 'C11 H12 O4'
_chemical_formula_sum 'C11 H12 O4'
_chemical_formula_weight 208.21
_chemical_name_common 'Lactone 4D  Simanis/Mitchell'
_space_group_IT_number 14
_symmetry_cell_setting monoclinic
_symmetry_Int_Tables_number 14
_symmetry_space_group_name_Hall '-P 2ybc'
_symmetry_space_group_name_H-M 'P 1 21/c 1'
_atom_sites_solution_hydrogens geom
_atom_sites_solution_primary direct
_atom_sites_solution_secondary difmap
_audit_creation_date 2014-02-11T14:39:02-00:00
_audit_creation_method 'WinGX routine CIF_UPDATE'
_cell_angle_alpha 90
_cell_angle_beta 97.9810(10)
_cell_angle_gamma 90
_cell_formula_units_Z 4
_cell_length_a 11.8981(3)
_cell_length_b 9.1977(2)
_cell_length_c 8.6578(2)
_cell_measurement_reflns_used 9957
_cell_measurement_temperature 100(2)
_cell_measurement_theta_max 26.36
_cell_measurement_theta_min 2.21
_cell_measurement_wavelength 0.71073
_cell_volume 938.29(4)
_computing_cell_refinement 'Bruker SAINT'
_computing_data_collection 'Bruker APEX2'
_computing_data_reduction 'Bruker SAINT'
_computing_molecular_graphics 'Ortep-3 for Windows (Farrugia, 1997)'
_computing_publication_material 'WinGX publication routines (Farrugia, 1999)'
_computing_structure_refinement 'SHELXL-97 (Sheldrick, 1997)'
_computing_structure_solution 'SIR92 (Giacovazzo et al, 1993)'
_diffrn_ambient_temperature 100(2)
_diffrn_detector_area_resol_mean 8.3333
_diffrn_measured_fraction_theta_full 0.999
_diffrn_measured_fraction_theta_max 0.999
_diffrn_measurement_device_type 'Bruker APEX-II CCD'
_diffrn_measurement_method '\f and \w scans'
_diffrn_radiation_monochromator graphite
_diffrn_radiation_probe x-ray
_diffrn_radiation_type MoK\a
_diffrn_radiation_wavelength 0.71073
_diffrn_reflns_av_R_equivalents 0.0169
_diffrn_reflns_av_unetI/netI 0.0066
_diffrn_reflns_limit_h_max 14
_diffrn_reflns_limit_h_min -14
_diffrn_reflns_limit_k_max 11
_diffrn_reflns_limit_k_min -11
_diffrn_reflns_limit_l_max 10
_diffrn_reflns_limit_l_min -10
_diffrn_reflns_number 25425
_diffrn_reflns_theta_full 26.36
_diffrn_reflns_theta_max 26.36
_diffrn_reflns_theta_min 1.73
_diffrn_standards_number 0
_exptl_absorpt_coefficient_mu 0.113
_exptl_absorpt_correction_T_max 0.9866
_exptl_absorpt_correction_T_min 0.9736
_exptl_absorpt_correction_type multi-scan
_exptl_absorpt_process_details 'SADABS V2012/1 (Bruker AXS Inc.)'
_exptl_crystal_colour colourless
_exptl_crystal_density_diffrn 1.474
_exptl_crystal_density_meas ?
_exptl_crystal_description block
_exptl_crystal_F_000 440
_exptl_crystal_size_max 0.239
_exptl_crystal_size_mid 0.235
_exptl_crystal_size_min 0.120
_refine_diff_density_max 0.331
_refine_diff_density_min -0.177
_refine_diff_density_rms 0.041
_refine_ls_extinction_method none
_refine_ls_goodness_of_fit_ref 1.054
_refine_ls_hydrogen_treatment constr
_refine_ls_matrix_type full
_refine_ls_number_parameters 136
_refine_ls_number_reflns 1922
_refine_ls_number_restraints 0
_refine_ls_restrained_S_all 1.054
_refine_ls_R_factor_all 0.0347
_refine_ls_R_factor_gt 0.0334
_refine_ls_shift/su_max 0.001
_refine_ls_shift/su_mean 0
_refine_ls_structure_factor_coef Fsqd
_refine_ls_weighting_details 'calc w=1/[\s^2^(Fo^2^)+(0.0388P)^2^+0.4962P] where P=(Fo^2^+2Fc^2^)/3'
_refine_ls_weighting_scheme calc
_refine_ls_wR_factor_gt 0.0836
_refine_ls_wR_factor_ref 0.0847
_reflns_number_gt 1837
_reflns_number_total 1922
_reflns_threshold_expression >2sigma(I)
_cod_data_source_file c4cc04163a3.cif
_cod_data_source_block ch123
_cod_depositor_comments
;
The following automatic conversions were performed:

'_exptl_crystal_density_meas' value 'not measured' was changed to '?'
- the value is perceived as not measured.

Automatic conversion script
Id: cif_fix_values 3008 2015-01-20 13:52:24Z robertas 
;
_cod_original_sg_symbol_H-M P2(1)/c
_cod_database_code 7115422

loop_
_symmetry_equiv_pos_as_xyz
'x, y, z'
'-x, y+1/2, -z+1/2'
'-x, -y, -z'
'x, -y-1/2, z-1/2'

loop_
_atom_site_label
_atom_site_type_symbol
_atom_site_fract_x
_atom_site_fract_y
_atom_site_fract_z
_atom_site_U_iso_or_equiv
_atom_site_adp_type
_atom_site_occupancy
_atom_site_symmetry_multiplicity
_atom_site_calc_flag
_atom_site_refinement_flags
C1 C 0.16670(9) 0.88124(12) 0.87924(13) 0.0168(2) Uani 1 1 d .
H1 H 0.1138 0.7967 0.8795 0.02 Uiso 1 1 calc R
C2 C 0.19793(9) 0.94754(12) 1.04411(13) 0.0175(2) Uani 1 1 d .
H2 H 0.1805 0.8768 1.1252 0.021 Uiso 1 1 calc R
C3 C 0.32267(10) 0.99096(13) 1.07405(13) 0.0189(3) Uani 1 1 d .
H3A H 0.3338 1.063 1.1598 0.023 Uiso 1 1 calc R
H3B H 0.369 0.9043 1.1077 0.023 Uiso 1 1 calc R
C4 C 0.36300(9) 1.05516(12) 0.93083(13) 0.0160(2) Uani 1 1 d .
C5 C 0.31412(9) 0.98209(12) 0.77838(13) 0.0155(2) Uani 1 1 d .
C7 C 0.39568(10) 0.96317(14) 0.65880(14) 0.0224(3) Uani 1 1 d .
H7A H 0.4269 0.8633 0.6631 0.027 Uiso 1 1 calc R
H7B H 0.4594 1.0329 0.6789 0.027 Uiso 1 1 calc R
C8 C 0.32511(11) 0.99268(14) 0.49819(14) 0.0239(3) Uani 1 1 d .
H8A H 0.3503 1.0838 0.4526 0.029 Uiso 1 1 calc R
H8B H 0.3335 0.9117 0.4254 0.029 Uiso 1 1 calc R
C9 C 0.20150(11) 1.00585(13) 0.52787(13) 0.0223(3) Uani 1 1 d .
H9A H 0.1633 0.91 0.5177 0.027 Uiso 1 1 calc R
H9B H 0.1591 1.0744 0.4531 0.027 Uiso 1 1 calc R
C10 C 0.20831(9) 1.06336(12) 0.69554(12) 0.0158(2) Uani 1 1 d .
H10 H 0.2174 1.1714 0.7013 0.019 Uiso 1 1 calc R
C11 C 0.11138(9) 1.00913(12) 0.78225(13) 0.0164(2) Uani 1 1 d .
H11 H 0.0439 0.9771 0.7081 0.02 Uiso 1 1 calc R
C12 C 0.07888(9) 1.11485(12) 0.90127(14) 0.0172(2) Uani 1 1 d .
O6 O 0.26738(7) 0.84359(8) 0.81560(9) 0.0178(2) Uani 1 1 d .
O13 O 0.12733(7) 1.07700(9) 1.04686(9) 0.0194(2) Uani 1 1 d .
O14 O 0.42735(7) 1.15749(9) 0.93538(10) 0.0222(2) Uani 1 1 d .
O15 O 0.01877(7) 1.22004(9) 0.88034(10) 0.0232(2) Uani 1 1 d .

loop_
_atom_site_aniso_label
_atom_site_aniso_U_11
_atom_site_aniso_U_22
_atom_site_aniso_U_33
_atom_site_aniso_U_23
_atom_site_aniso_U_13
_atom_site_aniso_U_12
C1 0.0142(5) 0.0141(5) 0.0217(6) 0.0020(4) 0.0013(4) -0.0006(4)
C2 0.0148(5) 0.0188(6) 0.0189(5) 0.0037(4) 0.0028(4) 0.0020(4)
C3 0.0147(5) 0.0258(6) 0.0155(5) 0.0014(4) -0.0002(4) 0.0008(4)
C4 0.0107(5) 0.0180(5) 0.0190(5) 0.0007(4) 0.0007(4) 0.0035(4)
C5 0.0156(5) 0.0142(5) 0.0169(5) 0.0009(4) 0.0026(4) 0.0010(4)
C7 0.0234(6) 0.0244(6) 0.0209(6) -0.0009(5) 0.0086(5) 0.0033(5)
C8 0.0347(7) 0.0209(6) 0.0172(6) -0.0018(4) 0.0069(5) -0.0031(5)
C9 0.0298(7) 0.0203(6) 0.0155(6) -0.0009(4) -0.0017(5) -0.0001(5)
C10 0.0170(5) 0.0140(5) 0.0157(5) 0.0005(4) -0.0006(4) 0.0006(4)
C11 0.0136(5) 0.0142(5) 0.0199(5) 0.0010(4) -0.0026(4) -0.0009(4)
C12 0.0105(5) 0.0167(5) 0.0244(6) 0.0018(4) 0.0025(4) -0.0030(4)
O6 0.0185(4) 0.0125(4) 0.0224(4) 0.0008(3) 0.0033(3) 0.0018(3)
O13 0.0160(4) 0.0216(4) 0.0210(4) -0.0010(3) 0.0033(3) 0.0024(3)
O14 0.0171(4) 0.0227(4) 0.0265(4) -0.0020(3) 0.0021(3) -0.0040(3)
O15 0.0168(4) 0.0178(4) 0.0355(5) 0.0030(4) 0.0053(3) 0.0029(3)

loop_
_atom_type_symbol
_atom_type_description
_atom_type_scat_dispersion_real
_atom_type_scat_dispersion_imag
_atom_type_scat_source
C C 0.0033 0 'International Tables Vol C Tables 4.2.6.8 and 6.1.1.4'
H H 0 0 'International Tables Vol C Tables 4.2.6.8 and 6.1.1.4'
O O 0.0106 0 'International Tables Vol C Tables 4.2.6.8 and 6.1.1.4'

loop_
_geom_angle_atom_site_label_1
_geom_angle_atom_site_label_2
_geom_angle_atom_site_label_3
_geom_angle
_geom_angle_site_symmetry_3
O6 C1 C11 107.02(9) .
O6 C1 C2 110.12(8) .
C11 C1 C2 103.39(9) .
O6 C1 H1 112 .
C11 C1 H1 112 .
C2 C1 H1 112 .
O13 C2 C3 109.43(9) .
O13 C2 C1 105.74(8) .
C3 C2 C1 111.30(9) .
O13 C2 H2 110.1 .
C3 C2 H2 110.1 .
C1 C2 H2 110.1 .
C4 C3 C2 112.07(9) .
C4 C3 H3A 109.2 .
C2 C3 H3A 109.2 .
C4 C3 H3B 109.2 .
C2 C3 H3B 109.2 .
H3A C3 H3B 107.9 .
O14 C4 C3 123.29(10) .
O14 C4 C5 122.35(10) .
C3 C4 C5 114.35(10) .
O6 C5 C4 107.97(9) .
O6 C5 C7 110.61(9) .
C4 C5 C7 115.89(10) .
O6 C5 C10 102.42(8) .
C4 C5 C10 112.07(9) .
C7 C5 C10 107.05(9) .
C5 C7 C8 105.88(10) .
C5 C7 H7A 110.6 .
C8 C7 H7A 110.6 .
C5 C7 H7B 110.6 .
C8 C7 H7B 110.6 .
H7A C7 H7B 108.7 .
C9 C8 C7 106.09(9) .
C9 C8 H8A 110.5 .
C7 C8 H8A 110.5 .
C9 C8 H8B 110.5 .
C7 C8 H8B 110.5 .
H8A C8 H8B 108.7 .
C8 C9 C10 105.05(9) .
C8 C9 H9A 110.7 .
C10 C9 H9A 110.7 .
C8 C9 H9B 110.7 .
C10 C9 H9B 110.7 .
H9A C9 H9B 108.8 .
C9 C10 C11 113.79(9) .
C9 C10 C5 101.76(9) .
C11 C10 C5 103.45(8) .
C9 C10 H10 112.3 .
C11 C10 H10 112.3 .
C5 C10 H10 112.3 .
C12 C11 C1 104.55(9) .
C12 C11 C10 113.85(9) .
C1 C11 C10 102.74(9) .
C12 C11 H11 111.7 .
C1 C11 H11 111.7 .
C10 C11 H11 111.7 .
O15 C12 O13 120.92(11) .
O15 C12 C11 128.36(11) .
O13 C12 C11 110.71(9) .
O15 C12 O13 90.78(7) 3_577
O13 C12 O13 87.83(6) 3_577
C11 C12 O13 90.87(6) 3_577
C1 O6 C5 103.99(8) .
C12 O13 C2 111.44(8) .
C12 O13 C12 92.17(6) 3_577
C2 O13 C12 90.40(6) 3_577

loop_
_geom_bond_atom_site_label_1
_geom_bond_atom_site_label_2
_geom_bond_distance
_geom_bond_site_symmetry_2
C1 O6 1.4289(13) .
C1 C11 1.5390(15) .
C1 C2 1.5493(15) .
C1 H1 1 .
C2 O13 1.4593(13) .
C2 C3 1.5240(15) .
C2 H2 1 .
C3 C4 1.5105(16) .
C3 H3A 0.99 .
C3 H3B 0.99 .
C4 O14 1.2105(14) .
C4 C5 1.5227(15) .
C5 O6 1.4442(13) .
C5 C7 1.5240(15) .
C5 C10 1.5516(15) .
C7 C8 1.5453(17) .
C7 H7A 0.99 .
C7 H7B 0.99 .
C8 C9 1.5326(18) .
C8 H8A 0.99 .
C8 H8B 0.99 .
C9 C10 1.5365(15) .
C9 H9A 0.99 .
C9 H9B 0.99 .
C10 C11 1.5436(15) .
C10 H10 1 .
C11 C12 1.5058(16) .
C11 H11 1 .
C12 O15 1.2019(14) .
C12 O13 1.3567(14) .
C12 O13 3.1050(13) 3_577
O13 C12 3.1050(13) 3_577

loop_
_geom_hbond_atom_site_label_D
_geom_hbond_atom_site_label_H
_geom_hbond_atom_site_label_A
_geom_hbond_distance_DH
_geom_hbond_distance_HA
_geom_hbond_distance_DA
_geom_hbond_angle_DHA
_geom_hbond_site_symmetry_A
C11 H11 O15 1 2.56 3.2930(14) 129.6 2_546
C2 H2 O15 1 2.53 3.1496(14) 120.1 3_577
C3 H3B O14 0.99 2.57 3.2840(14) 129.4 3_677
C8 H8A O14 0.99 2.56 3.5089(15) 160 4_585
C9 H9B O15 0.99 2.54 3.4559(15) 153.2 4_585

loop_
_geom_torsion_atom_site_label_1
_geom_torsion_atom_site_label_2
_geom_torsion_atom_site_label_3
_geom_torsion_atom_site_label_4
_geom_torsion
_geom_torsion_site_symmetry_1
_geom_torsion_site_symmetry_4
O6 C1 C2 O13 133.84(9) . .
C11 C1 C2 O13 19.79(11) . .
O6 C1 C2 C3 15.11(12) . .
C11 C1 C2 C3 -98.95(10) . .
O13 C2 C3 C4 -78.02(11) . .
C1 C2 C3 C4 38.48(13) . .
C2 C3 C4 O14 140.73(11) . .
C2 C3 C4 C5 -38.18(13) . .
O14 C4 C5 O6 164.66(10) . .
C3 C4 C5 O6 -16.42(12) . .
O14 C4 C5 C7 39.99(15) . .
C3 C4 C5 C7 -141.09(10) . .
O14 C4 C5 C10 -83.28(13) . .
C3 C4 C5 C10 95.64(11) . .
O6 C5 C7 C8 95.19(11) . .
C4 C5 C7 C8 -141.52(10) . .
C10 C5 C7 C8 -15.66(12) . .
C5 C7 C8 C9 -8.03(13) . .
C7 C8 C9 C10 28.89(12) . .
C8 C9 C10 C11 -148.13(9) . .
C8 C9 C10 C5 -37.56(11) . .
O6 C5 C10 C9 -83.50(10) . .
C4 C5 C10 C9 161.01(9) . .
C7 C5 C10 C9 32.90(11) . .
O6 C5 C10 C11 34.75(10) . .
C4 C5 C10 C11 -80.73(11) . .
C7 C5 C10 C11 151.15(9) . .
O6 C1 C11 C12 -135.09(9) . .
C2 C1 C11 C12 -18.82(11) . .
O6 C1 C11 C10 -15.95(11) . .
C2 C1 C11 C10 100.32(9) . .
C9 C10 C11 C12 -149.46(10) . .
C5 C10 C11 C12 101.00(10) . .
C9 C10 C11 C1 98.11(10) . .
C5 C10 C11 C1 -11.43(10) . .
C1 C11 C12 O15 -167.91(11) . .
C10 C11 C12 O15 80.75(14) . .
C1 C11 C12 O13 11.78(12) . .
C10 C11 C12 O13 -99.56(11) . .
C1 C11 C12 O13 -76.23(7) . 3_577
C10 C11 C12 O13 172.43(8) . 3_577
C11 C1 O6 C5 39.31(10) . .
C2 C1 O6 C5 -72.41(10) . .
C4 C5 O6 C1 72.60(10) . .
C7 C5 O6 C1 -159.63(9) . .
C10 C5 O6 C1 -45.82(10) . .
O15 C12 O13 C2 -179.11(10) . .
C11 C12 O13 C2 1.17(12) . .
O13 C12 O13 C2 91.28(8) 3_577 .
O15 C12 O13 C12 89.61(10) . 3_577
C11 C12 O13 C12 -90.11(8) . 3_577
O13 C12 O13 C12 0 3_577 3_577
C3 C2 O13 C12 106.36(10) . .
C1 C2 O13 C12 -13.60(11) . .
C3 C2 O13 C12 -161.15(8) . 3_577
C1 C2 O13 C12 78.88(8) . 3_577
